data_4001609
loop_
_publ_author_name
'Downard, A.'
'Earle, M. J.'
'Hardacre, C.'
'McMath, S. E. J.'
'Nieuwenhuyzen, M.'
'Teat, S. J.'

_publ_section_title
;
 Structural Studies of Crystalline 1-Alkyl-3-Methylimidazolium Chloride
 Salts
;
_journal_issue 1
_journal_name_full 'Chemistry of Materials'
_journal_page_first 43
_journal_paper_doi 10.1021/cm034344a
_journal_volume 16
_journal_year 2004
_chemical_formula_sum 'C22 H45 Cl N2 O'
_chemical_formula_weight 389.05
_chemical_name_systematic
; 
 ? 
;
_space_group_IT_number 2
_symmetry_cell_setting triclinic
_symmetry_space_group_name_Hall '-P 1'
_symmetry_space_group_name_H-M 'P -1'
_atom_sites_solution_hydrogens geom
_atom_sites_solution_primary direct
_atom_sites_solution_secondary difmap
_audit_creation_method SHELXL-97
_cell_angle_alpha 88.085(3)
_cell_angle_beta 89.908(3)
_cell_angle_gamma 71.268(3)
_cell_formula_units_Z 6
_cell_length_a 7.2902(15)
_cell_length_b 8.3757(17)
_cell_length_c 61.789(13)
_cell_measurement_temperature 153(2)
_cell_volume 3570.9(13)
_computing_cell_refinement 'Bruker SMART'
_computing_data_collection 'Bruker SMART'
_computing_data_reduction 'Bruker SAINT'
_computing_molecular_graphics 'Bruker SHELXTL'
_computing_publication_material 'Bruker SHELXTL'
_computing_structure_refinement 'SHELXL-97 (Sheldrick, 1997)'
_computing_structure_solution 'SHELXS-97 (Sheldrick, 1990)'
_diffrn_ambient_temperature 150(2)
_diffrn_detector_area_resol_mean 8.192
_diffrn_measured_fraction_theta_full 0.953
_diffrn_measured_fraction_theta_max 0.953
_diffrn_measurement_device_type 'CCD area detector'
_diffrn_measurement_method 'omega rotation with narrow frames'
_diffrn_radiation_monochromator 'Silicon 111'
_diffrn_radiation_source 'daresbury SRS Station 9.8'
_diffrn_radiation_type Synchrotron
_diffrn_radiation_wavelength 0.68670
_diffrn_reflns_av_R_equivalents 0.0370
_diffrn_reflns_av_sigmaI/netI 0.0477
_diffrn_reflns_limit_h_max 8
_diffrn_reflns_limit_h_min -8
_diffrn_reflns_limit_k_max 9
_diffrn_reflns_limit_k_min -9
_diffrn_reflns_limit_l_max 69
_diffrn_reflns_limit_l_min -69
_diffrn_reflns_number 25771
_diffrn_reflns_theta_full 23.07
_diffrn_reflns_theta_max 23.07
_diffrn_reflns_theta_min 2.48
_exptl_absorpt_coefficient_mu 0.173
_exptl_absorpt_correction_type multi-scan
_exptl_absorpt_process_details SADABS
_exptl_crystal_colour colourless
_exptl_crystal_density_diffrn 1.086
_exptl_crystal_density_meas ?
_exptl_crystal_density_method 'not measured'
_exptl_crystal_description plate
_exptl_crystal_F_000 1296
_exptl_crystal_size_max 0.30
_exptl_crystal_size_mid 0.10
_exptl_crystal_size_min 0.02
_refine_diff_density_max 1.152
_refine_diff_density_min -0.424
_refine_diff_density_rms 0.088
_refine_ls_extinction_method none
_refine_ls_goodness_of_fit_ref 1.033
_refine_ls_hydrogen_treatment mixed
_refine_ls_matrix_type full
_refine_ls_number_parameters 712
_refine_ls_number_reflns 10663
_refine_ls_number_restraints 39
_refine_ls_restrained_S_all 1.035
_refine_ls_R_factor_all 0.0800
_refine_ls_R_factor_gt 0.0612
_refine_ls_shift/su_max 0.001
_refine_ls_shift/su_mean 0.000
_refine_ls_structure_factor_coef Fsqd
_refine_ls_weighting_details 'calc w=1/[\s^2^(Fo^2^)+(0.0940P)^2^+1.7923P] where P=(Fo^2^+2Fc^2^)/3'
_refine_ls_weighting_scheme calc
_refine_ls_wR_factor_gt 0.1611
_refine_ls_wR_factor_ref 0.1745
_reflns_number_gt 8099
_reflns_number_total 10663
_reflns_threshold_expression >2sigma(I)
_cod_data_source_file cm034344asi20030512_040305.cif
_cod_data_source_block c18mclm
_cod_depositor_comments
;
The following automatic conversions were performed:

'_symmetry_cell_setting' value 'Triclinic' changed to 'triclinic'
according to /home/saulius/struct/CIF-dictionaries/cif_core.dic
dictionary named 'cif_core.dic' version 2.4.1 from
2010-06-29.

'_exptl_absorpt_correction_type' value 'multiscan'
changed to 'multi-scan' according to
/home/saulius/struct/CIF-dictionaries/cif_core.dic dictionary named
'cif_core.dic' version 2.4.1 from 2010-06-29.

Automatic conversion script
Id: cif_fix_values 1715 2011-07-08 13:25:40Z adriana 

The following automatic conversions were performed:

'_exptl_crystal_density_meas' value 'not_measured' was changed to '?'
- the value is perceived as not measured.

Automatic conversion script
Id: cif_fix_values 3008 2015-01-20 13:52:24Z robertas 
;
_cod_original_cell_volume 3570.8(13)
_cod_original_sg_symbol_H-M P-1
_cod_database_code 4001609
_exptl_absorpt_correction_ratio 0.8513

loop_
_symmetry_equiv_pos_as_xyz
'x, y, z'
'-x, -y, -z'

loop_
_atom_site_label
_atom_site_type_symbol
_atom_site_fract_x
_atom_site_fract_y
_atom_site_fract_z
_atom_site_U_iso_or_equiv
_atom_site_adp_type
_atom_site_occupancy
_atom_site_symmetry_multiplicity
_atom_site_calc_flag
_atom_site_refinement_flags
_atom_site_disorder_assembly
_atom_site_disorder_group
Cl1 Cl 0.59010(9) 0.47251(7) 0.419447(11) 0.03417(19) Uani 1 1 d . . .
Cl2 Cl 1.13613(10) 0.20367(8) 0.473169(11) 0.03556(19) Uani 1 1 d . . .
Cl3 Cl 0.1979(4) 0.5780(4) 0.02947(5) 0.0916(8) Uani 0.50 1 d P A 1
Cl3' Cl 0.1473(4) 0.6856(4) 0.03071(6) 0.0963(10) Uani 0.50 1 d P B 2
N1A N -0.3717(3) 1.0349(2) 0.46489(3) 0.0283(5) Uani 1 1 d D . .
C1A C -0.3301(4) 1.1126(3) 0.48431(4) 0.0385(7) Uani 1 1 d D . .
H1AA H -0.4399 1.2080 0.4876 0.058 Uiso 1 1 calc R . .
H1AB H -0.2193 1.1488 0.4818 0.058 Uiso 1 1 calc R . .
H1AC H -0.3036 1.0318 0.4962 0.058 Uiso 1 1 calc R . .
C2A C -0.4311(4) 1.1145(3) 0.44603(4) 0.0285(6) Uani 1 1 d . . .
H2AA H -0.4481 1.2276 0.4428 0.034 Uiso 1 1 calc R . .
N3A N -0.4625(3) 1.0064(2) 0.43238(3) 0.0280(5) Uani 1 1 d . . .
C4A C -0.4216(4) 0.8516(3) 0.44308(4) 0.0307(6) Uani 1 1 d . . .
H4AA H -0.4310 0.7531 0.4374 0.037 Uiso 1 1 calc R . .
C5A C -0.3655(4) 0.8698(3) 0.46329(4) 0.0317(6) Uani 1 1 d . . .
H5AA H -0.3291 0.7862 0.4742 0.038 Uiso 1 1 calc R . .
C6A C -0.5344(4) 1.0488(3) 0.41006(4) 0.0323(6) Uani 1 1 d . . .
H6AA H -0.5277 1.1593 0.4058 0.039 Uiso 1 1 calc R . .
H6AB H -0.6692 1.0541 0.4094 0.039 Uiso 1 1 calc R . .
C7A C -0.4193(4) 0.9212(3) 0.39421(4) 0.0296(6) Uani 1 1 d . . .
H7AA H -0.2843 0.9148 0.3951 0.035 Uiso 1 1 calc R . .
H7AB H -0.4272 0.8109 0.3984 0.035 Uiso 1 1 calc R . .
C8A C -0.4896(4) 0.9636(3) 0.37103(4) 0.0317(6) Uani 1 1 d . . .
H8AA H -0.4975 1.0791 0.3674 0.038 Uiso 1 1 calc R . .
H8AB H -0.6187 0.9550 0.3697 0.038 Uiso 1 1 calc R . .
C9A C -0.3553(4) 0.8461(3) 0.35511(4) 0.0298(6) Uani 1 1 d . . .
H9A1 H -0.2256 0.8519 0.3570 0.036 Uiso 1 1 calc R . .
H9A2 H -0.3507 0.7312 0.3587 0.036 Uiso 1 1 calc R . .
C10A C -0.4126(4) 0.8841(3) 0.33145(4) 0.0302(6) Uani 1 1 d . . .
H10A H -0.4288 1.0017 0.3280 0.036 Uiso 1 1 calc R . .
H10B H -0.5365 0.8671 0.3291 0.036 Uiso 1 1 calc R . .
C11A C -0.2639(4) 0.7740(3) 0.31611(4) 0.0292(6) Uani 1 1 d . . .
H11A H -0.1398 0.7896 0.3188 0.035 Uiso 1 1 calc R . .
H11B H -0.2495 0.6567 0.3195 0.035 Uiso 1 1 calc R . .
C12A C -0.3135(4) 0.8096(3) 0.29231(4) 0.0294(6) Uani 1 1 d . . .
H12A H -0.3307 0.9274 0.2889 0.035 Uiso 1 1 calc R . .
H12B H -0.4358 0.7910 0.2895 0.035 Uiso 1 1 calc R . .
C13A C -0.1603(4) 0.7008(3) 0.27741(4) 0.0284(6) Uani 1 1 d . . .
H13A H -0.0383 0.7199 0.2803 0.034 Uiso 1 1 calc R . .
H13B H -0.1427 0.5831 0.2810 0.034 Uiso 1 1 calc R . .
C14A C -0.2075(4) 0.7337(3) 0.25345(4) 0.0293(6) Uani 1 1 d . . .
H14A H -0.2248 0.8513 0.2499 0.035 Uiso 1 1 calc R . .
H14B H -0.3295 0.7146 0.2506 0.035 Uiso 1 1 calc R . .
C15A C -0.0535(4) 0.6242(3) 0.23878(4) 0.0289(6) Uani 1 1 d . . .
H15A H 0.0682 0.6437 0.2416 0.035 Uiso 1 1 calc R . .
H15B H -0.0359 0.5066 0.2424 0.035 Uiso 1 1 calc R . .
C16A C -0.1012(4) 0.6566(3) 0.21481(4) 0.0306(6) Uani 1 1 d . . .
H16A H -0.1186 0.7741 0.2112 0.037 Uiso 1 1 calc R . .
H16B H -0.2232 0.6374 0.2120 0.037 Uiso 1 1 calc R . .
C17A C 0.0531(4) 0.5464(3) 0.20001(4) 0.0301(6) Uani 1 1 d . . .
H17A H 0.1751 0.5655 0.2028 0.036 Uiso 1 1 calc R . .
H17B H 0.0704 0.4288 0.2036 0.036 Uiso 1 1 calc R . .
C18A C 0.0048(4) 0.5793(3) 0.17613(4) 0.0318(6) Uani 1 1 d . . .
H18A H -0.0130 0.6970 0.1725 0.038 Uiso 1 1 calc R . .
H18B H -0.1170 0.5599 0.1733 0.038 Uiso 1 1 calc R . .
C19A C 0.1586(4) 0.4701(3) 0.16129(4) 0.0314(6) Uani 1 1 d . . .
H19A H 0.2805 0.4893 0.1641 0.038 Uiso 1 1 calc R . .
H19B H 0.1762 0.3524 0.1648 0.038 Uiso 1 1 calc R . .
C20A C 0.1099(4) 0.5037(3) 0.13736(4) 0.0329(6) Uani 1 1 d . . .
H20A H 0.0906 0.6218 0.1339 0.039 Uiso 1 1 calc R . .
H20B H -0.0115 0.4834 0.1346 0.039 Uiso 1 1 calc R . .
C21A C 0.2630(4) 0.3970(3) 0.12237(4) 0.0344(6) Uani 1 1 d . . .
H21A H 0.3846 0.4167 0.1252 0.041 Uiso 1 1 calc R . .
H21B H 0.2816 0.2789 0.1258 0.041 Uiso 1 1 calc R . .
C22A C 0.2138(4) 0.4321(4) 0.09848(4) 0.0388(7) Uani 1 1 d . . .
H22A H 0.1944 0.5503 0.0951 0.047 Uiso 1 1 calc R . .
H22B H 0.0927 0.4116 0.0956 0.047 Uiso 1 1 calc R . .
C23A C 0.3691(5) 0.3250(4) 0.08358(5) 0.0524(8) Uani 1 1 d . . .
H23A H 0.3303 0.3548 0.0688 0.079 Uiso 1 1 calc R . .
H23B H 0.3853 0.2078 0.0864 0.079 Uiso 1 1 calc R . .
H23C H 0.4895 0.3450 0.0862 0.079 Uiso 1 1 calc R . .
N1C N -0.8506(3) 1.6657(3) 0.45675(3) 0.0322(5) Uani 1 1 d D . .
C1C C -0.7955(5) 1.6172(4) 0.47943(4) 0.0428(7) Uani 1 1 d D . .
H1CA H -0.7963 1.5042 0.4824 0.064 Uiso 1 1 calc R . .
H1CB H -0.8862 1.6929 0.4887 0.064 Uiso 1 1 calc R . .
H1CC H -0.6680 1.6228 0.4821 0.064 Uiso 1 1 calc R . .
C2C C -0.8651(4) 1.5612(3) 0.44162(4) 0.0298(6) Uani 1 1 d D . .
H2CA H -0.8450 1.4464 0.4438 0.036 Uiso 1 1 calc R . .
N3C N -0.9127(3) 1.6469(2) 0.42288(3) 0.0272(5) Uani 1 1 d D . .
C4C C -0.9272(4) 1.8130(3) 0.42630(4) 0.0318(6) Uani 1 1 d D . .
H4CA H -0.9578 1.9008 0.4159 0.038 Uiso 1 1 calc R . .
C5C C -0.8889(4) 1.8241(3) 0.44733(4) 0.0316(6) Uani 1 1 d D . .
H5CA H -0.8884 1.9209 0.4542 0.038 Uiso 1 1 calc R . .
C6C C -0.9340(4) 1.5710(3) 0.40234(4) 0.0304(6) Uani 1 1 d D . .
H6CA H -1.0707 1.6010 0.3988 0.037 Uiso 1 1 calc R . .
H6CB H -0.8829 1.4492 0.4042 0.037 Uiso 1 1 calc R . .
C7C C -0.8313(4) 1.6269(3) 0.38376(4) 0.0302(6) Uani 1 1 d . . .
H7CA H -0.7001 1.6161 0.3882 0.036 Uiso 1 1 calc R . .
H7CB H -0.8980 1.7446 0.3800 0.036 Uiso 1 1 calc R . .
C8C C -0.8253(4) 1.5213(3) 0.36407(4) 0.0323(6) Uani 1 1 d . . .
H8CA H -0.7584 1.4040 0.3681 0.039 Uiso 1 1 calc R . .
H8CB H -0.9570 1.5307 0.3601 0.039 Uiso 1 1 calc R . .
C9C C -0.7271(4) 1.5695(3) 0.34447(4) 0.0324(6) Uani 1 1 d . . .
H9CA H -0.5957 1.5615 0.3484 0.039 Uiso 1 1 calc R . .
H9CB H -0.7953 1.6860 0.3402 0.039 Uiso 1 1 calc R . .
C10C C -0.7214(4) 1.4588(3) 0.32527(4) 0.0315(6) Uani 1 1 d . . .
H10C H -0.6558 1.3422 0.3298 0.038 Uiso 1 1 calc R . .
H10D H -0.8533 1.4682 0.3213 0.038 Uiso 1 1 calc R . .
C11C C -0.6216(4) 1.5004(3) 0.30538(4) 0.0325(6) Uani 1 1 d . . .
H11C H -0.4898 1.4917 0.3092 0.039 Uiso 1 1 calc R . .
H11D H -0.6880 1.6162 0.3007 0.039 Uiso 1 1 calc R . .
C12C C -0.6169(4) 1.3858(3) 0.28663(4) 0.0318(6) Uani 1 1 d . . .
H12C H -0.5518 1.2699 0.2915 0.038 Uiso 1 1 calc R . .
H12D H -0.7490 1.3951 0.2828 0.038 Uiso 1 1 calc R . .
C13C C -0.5163(4) 1.4241(3) 0.26654(4) 0.0324(6) Uani 1 1 d . . .
H13C H -0.3843 1.4152 0.2704 0.039 Uiso 1 1 calc R . .
H13D H -0.5818 1.5397 0.2616 0.039 Uiso 1 1 calc R . .
C14C C -0.5120(4) 1.3081(3) 0.24799(4) 0.0322(6) Uani 1 1 d . . .
H14C H -0.4468 1.1926 0.2529 0.039 Uiso 1 1 calc R . .
H14D H -0.6440 1.3173 0.2441 0.039 Uiso 1 1 calc R . .
C15C C -0.4109(4) 1.3460(3) 0.22792(4) 0.0328(6) Uani 1 1 d . . .
H15C H -0.2789 1.3367 0.2318 0.039 Uiso 1 1 calc R . .
H15D H -0.4760 1.4616 0.2230 0.039 Uiso 1 1 calc R . .
C16C C -0.4067(4) 1.2299(3) 0.20930(4) 0.0329(6) Uani 1 1 d . . .
H16C H -0.3411 1.1143 0.2142 0.039 Uiso 1 1 calc R . .
H16D H -0.5388 1.2388 0.2055 0.039 Uiso 1 1 calc R . .
C17C C -0.3069(4) 1.2684(3) 0.18928(4) 0.0331(6) Uani 1 1 d . . .
H17C H -0.1749 1.2596 0.1931 0.040 Uiso 1 1 calc R . .
H17D H -0.3726 1.3840 0.1844 0.040 Uiso 1 1 calc R . .
C18C C -0.3022(4) 1.1529(3) 0.17068(4) 0.0343(6) Uani 1 1 d . . .
H18C H -0.4341 1.1617 0.1668 0.041 Uiso 1 1 calc R . .
H18D H -0.2365 1.0372 0.1755 0.041 Uiso 1 1 calc R . .
C19C C -0.2013(4) 1.1924(3) 0.15062(4) 0.0350(6) Uani 1 1 d . . .
H19C H -0.0694 1.1837 0.1545 0.042 Uiso 1 1 calc R . .
H19D H -0.2670 1.3081 0.1458 0.042 Uiso 1 1 calc R . .
C20C C -0.1961(4) 1.0770(3) 0.13193(5) 0.0365(6) Uani 1 1 d . . .
H20C H -0.1298 0.9613 0.1367 0.044 Uiso 1 1 calc R . .
H20D H -0.3278 1.0854 0.1280 0.044 Uiso 1 1 calc R . .
C21C C -0.0957(4) 1.1179(4) 0.11199(5) 0.0396(7) Uani 1 1 d . . .
H21C H -0.1634 1.2332 0.1071 0.047 Uiso 1 1 calc R . .
H21D H 0.0351 1.1116 0.1160 0.047 Uiso 1 1 calc R . .
C22C C -0.0861(5) 1.0026(4) 0.09333(5) 0.0487(8) Uani 1 1 d . . .
H22C H -0.2167 1.0098 0.0891 0.058 Uiso 1 1 calc R . .
H22D H -0.0191 0.8871 0.0982 0.058 Uiso 1 1 calc R . .
C23C C 0.0170(6) 1.0457(5) 0.07372(6) 0.0680(10) Uani 1 1 d . . .
H23D H 0.0300 0.9626 0.0630 0.102 Uiso 1 1 calc R . .
H23E H 0.1431 1.0470 0.0780 0.102 Uiso 1 1 calc R . .
H23F H -0.0570 1.1548 0.0678 0.102 Uiso 1 1 calc R . .
C1B C -0.5998(12) 0.7456(9) 0.97561(13) 0.071(2) Uiso 0.50 1 d PD C 1
H1B1 H -0.4827 0.6518 0.9746 0.106 Uiso 0.50 1 calc PR C 1
H1B2 H -0.6892 0.7395 0.9645 0.106 Uiso 0.50 1 calc PR C 1
H1B3 H -0.6566 0.7421 0.9896 0.106 Uiso 0.50 1 calc PR C 1
N1B N -0.5568(11) 0.8981(6) 0.97280(8) 0.0356(12) Uiso 0.50 1 d PD C 1
C2B C -0.6763(10) 1.0536(8) 0.96787(10) 0.0432(16) Uiso 0.50 1 d PD C 1
H2B H -0.8094 1.0824 0.9658 0.052 Uiso 0.50 1 calc PR C 1
N3B N -0.5759(11) 1.1601(7) 0.96646(12) 0.043(2) Uiso 0.50 1 d PD C 1
C4B C -0.3871(11) 1.0759(9) 0.96964(12) 0.0525(18) Uiso 0.50 1 d PD C 1
H4B H -0.2868 1.1220 0.9693 0.063 Uiso 0.50 1 calc PR C 1
C5B C -0.3695(11) 0.9145(9) 0.97342(11) 0.0530(17) Uiso 0.50 1 d PD C 1
H5B H -0.2541 0.8273 0.9760 0.064 Uiso 0.50 1 calc PR C 1
C1B' C -0.772(2) 0.8098(18) 0.9800(3) 0.166(6) Uiso 0.50 1 d PD C 2
H1B4 H -0.6951 0.7241 0.9900 0.249 Uiso 0.50 1 calc PR C 2
H1B5 H -0.7937 0.7585 0.9670 0.249 Uiso 0.50 1 calc PR C 2
H1B6 H -0.8938 0.8679 0.9864 0.249 Uiso 0.50 1 calc PR C 2
N1B' N -0.6694(14) 0.9294(10) 0.97469(13) 0.089(2) Uiso 0.50 1 d PD C 2
C2B' C -0.7624(14) 1.0969(11) 0.97107(14) 0.074(2) Uiso 0.50 1 d PD C 2
H2B' H -0.8949 1.1536 0.9711 0.089 Uiso 0.50 1 calc PR C 2
N3B' N -0.6215(12) 1.1602(8) 0.96748(14) 0.054(3) Uiso 0.50 1 d PD C 2
C4B' C -0.4421(13) 1.0329(11) 0.96997(15) 0.073(3) Uiso 0.50 1 d PD C 2
H4B' H -0.3217 1.0485 0.9690 0.087 Uiso 0.50 1 calc PR C 2
C5B' C -0.4710(17) 0.8908(11) 0.97378(15) 0.076(3) Uiso 0.50 1 d PD C 2
H5B' H -0.3781 0.7849 0.9755 0.091 Uiso 0.50 1 calc PR C 2
C6B C -0.6530(5) 1.3378(4) 0.96089(5) 0.0566(9) Uani 1 1 d D . .
H6BA H -0.5560 1.3908 0.9639 0.068 Uiso 1 1 calc R C 1
H6BB H -0.7645 1.3889 0.9698 0.068 Uiso 1 1 calc R C 1
C7B C -0.7129(5) 1.3703(4) 0.93721(5) 0.0496(8) Uani 1 1 d . C .
H7BA H -0.7467 1.4903 0.9338 0.059 Uiso 1 1 calc R . .
H7BB H -0.8275 1.3380 0.9349 0.059 Uiso 1 1 calc R . .
C8B C -0.5556(4) 1.2749(4) 0.92178(5) 0.0424(7) Uani 1 1 d . . .
H8BA H -0.4387 1.3024 0.9247 0.051 Uiso 1 1 calc R C .
H8BB H -0.5269 1.1548 0.9247 0.051 Uiso 1 1 calc R . .
C9B C -0.6088(4) 1.3132(4) 0.89805(4) 0.0393(7) Uani 1 1 d . C .
H9BA H -0.6282 1.4316 0.8948 0.047 Uiso 1 1 calc R . .
H9BB H -0.7303 1.2929 0.8953 0.047 Uiso 1 1 calc R . .
C10B C -0.4558(4) 1.2078(4) 0.88307(4) 0.0366(6) Uani 1 1 d . . .
H10E H -0.4357 1.0895 0.8865 0.044 Uiso 1 1 calc R C .
H10F H -0.3348 1.2288 0.8859 0.044 Uiso 1 1 calc R . .
C11B C -0.5053(4) 1.2420(3) 0.85915(4) 0.0348(6) Uani 1 1 d . C .
H11E H -0.5225 1.3596 0.8556 0.042 Uiso 1 1 calc R . .
H11F H -0.6274 1.2230 0.8563 0.042 Uiso 1 1 calc R . .
C12B C -0.3515(4) 1.1321(3) 0.84444(4) 0.0337(6) Uani 1 1 d . . .
H12E H -0.2292 1.1505 0.8474 0.040 Uiso 1 1 calc R C .
H12F H -0.3349 1.0146 0.8480 0.040 Uiso 1 1 calc R . .
C13B C -0.3980(4) 1.1654(3) 0.82049(4) 0.0313(6) Uani 1 1 d . C .
H13E H -0.4128 1.2825 0.8169 0.038 Uiso 1 1 calc R . .
H13F H -0.5210 1.1484 0.8176 0.038 Uiso 1 1 calc R . .
C14B C -0.2453(4) 1.0539(3) 0.80583(4) 0.0323(6) Uani 1 1 d . . .
H14E H -0.1221 1.0704 0.8088 0.039 Uiso 1 1 calc R C .
H14F H -0.2310 0.9368 0.8094 0.039 Uiso 1 1 calc R . .
C15B C -0.2914(4) 1.0880(3) 0.78187(4) 0.0304(6) Uani 1 1 d . C .
H15E H -0.4148 1.0719 0.7789 0.037 Uiso 1 1 calc R . .
H15F H -0.3053 1.2050 0.7783 0.037 Uiso 1 1 calc R . .
C16B C -0.1398(4) 0.9768(3) 0.76725(4) 0.0315(6) Uani 1 1 d . . .
H16E H -0.1256 0.8598 0.7708 0.038 Uiso 1 1 calc R C .
H16F H -0.0165 0.9933 0.7701 0.038 Uiso 1 1 calc R . .
C17B C -0.1868(4) 1.0107(3) 0.74324(4) 0.0316(6) Uani 1 1 d . C .
H17E H -0.3101 0.9942 0.7404 0.038 Uiso 1 1 calc R . .
H17F H -0.2012 1.1278 0.7397 0.038 Uiso 1 1 calc R . .
C18B C -0.0352(4) 0.8995(3) 0.72856(4) 0.0312(6) Uani 1 1 d . . .
H18E H 0.0883 0.9158 0.7315 0.037 Uiso 1 1 calc R C .
H18F H -0.0211 0.7824 0.7321 0.037 Uiso 1 1 calc R . .
C19B C -0.0826(4) 0.9345(3) 0.70466(4) 0.0310(6) Uani 1 1 d . C .
H19E H -0.0957 1.0514 0.7012 0.037 Uiso 1 1 calc R . .
H19F H -0.2067 0.9193 0.7018 0.037 Uiso 1 1 calc R . .
C20B C 0.0678(4) 0.8227(3) 0.68982(4) 0.0314(6) Uani 1 1 d . . .
H20E H 0.1922 0.8367 0.6928 0.038 Uiso 1 1 calc R C .
H20F H 0.0796 0.7058 0.6932 0.038 Uiso 1 1 calc R . .
C21B C 0.0220(4) 0.8589(3) 0.66588(4) 0.0319(6) Uani 1 1 d . C .
H21E H -0.1023 0.8447 0.6629 0.038 Uiso 1 1 calc R . .
H21F H 0.0100 0.9758 0.6625 0.038 Uiso 1 1 calc R . .
C22B C 0.1718(4) 0.7478(3) 0.65108(4) 0.0366(6) Uani 1 1 d . . .
H22E H 0.2968 0.7603 0.6542 0.044 Uiso 1 1 calc R C .
H22F H 0.1821 0.6309 0.6542 0.044 Uiso 1 1 calc R . .
C23B C 0.1248(5) 0.7885(4) 0.62726(5) 0.0468(8) Uani 1 1 d . C .
H23G H 0.2246 0.7145 0.6187 0.070 Uiso 1 1 calc R . .
H23H H 0.1171 0.9033 0.6240 0.070 Uiso 1 1 calc R . .
H23I H 0.0029 0.7735 0.6240 0.070 Uiso 1 1 calc R . .
O1W O 1.0112(3) 0.2039(2) 0.42424(3) 0.0402(5) Uani 1 1 d . . .
O2W O 0.7178(3) 0.4852(2) 0.46902(3) 0.0490(5) Uani 1 1 d . . .
O3W O -0.9940(15) 0.6904(13) 0.98125(17) 0.161(4) Uiso 0.50 1 d P D 1
O3W' O -1.0387(14) 0.5995(12) 0.99099(16) 0.149(3) Uiso 0.50 1 d P E 2

loop_
_atom_site_aniso_label
_atom_site_aniso_U_11
_atom_site_aniso_U_22
_atom_site_aniso_U_33
_atom_site_aniso_U_23
_atom_site_aniso_U_13
_atom_site_aniso_U_12
Cl1 0.0373(4) 0.0236(3) 0.0400(4) -0.0001(3) -0.0026(3) -0.0077(3)
Cl2 0.0403(4) 0.0287(4) 0.0373(4) 0.0009(3) -0.0024(3) -0.0107(3)
Cl3 0.090(2) 0.100(2) 0.1012(19) 0.0177(18) -0.0206(15) -0.0549(18)
Cl3' 0.0548(14) 0.0856(18) 0.151(3) -0.045(2) -0.0019(13) -0.0227(14)
N1A 0.0324(12) 0.0257(11) 0.0287(12) -0.0003(9) 0.0020(9) -0.0123(9)
C1A 0.0531(18) 0.0339(15) 0.0334(15) -0.0011(12) -0.0039(13) -0.0208(13)
C2A 0.0308(14) 0.0226(13) 0.0322(15) 0.0007(11) 0.0023(11) -0.0090(11)
N3A 0.0325(12) 0.0225(11) 0.0283(12) -0.0016(9) 0.0028(9) -0.0081(9)
C4A 0.0372(15) 0.0216(13) 0.0352(15) -0.0014(11) 0.0054(12) -0.0121(11)
C5A 0.0375(15) 0.0232(13) 0.0351(16) 0.0045(11) 0.0044(12) -0.0114(11)
C6A 0.0329(15) 0.0311(14) 0.0305(15) -0.0001(11) 0.0003(11) -0.0068(12)
C7A 0.0306(14) 0.0269(14) 0.0303(14) -0.0008(11) 0.0010(11) -0.0081(11)
C8A 0.0314(14) 0.0317(14) 0.0313(15) -0.0011(11) 0.0007(11) -0.0091(12)
C9A 0.0295(14) 0.0260(14) 0.0327(15) -0.0009(11) -0.0032(11) -0.0075(11)
C10A 0.0311(14) 0.0280(14) 0.0302(14) 0.0009(11) -0.0018(11) -0.0080(11)
C11A 0.0296(14) 0.0277(14) 0.0300(14) -0.0002(11) -0.0030(11) -0.0089(11)
C12A 0.0301(14) 0.0249(13) 0.0322(15) 0.0005(11) -0.0011(11) -0.0077(11)
C13A 0.0300(14) 0.0254(13) 0.0298(14) 0.0000(11) -0.0033(11) -0.0092(11)
C14A 0.0309(14) 0.0267(14) 0.0314(15) -0.0007(11) -0.0017(11) -0.0108(11)
C15A 0.0293(14) 0.0281(14) 0.0292(14) -0.0013(11) -0.0037(11) -0.0091(11)
C16A 0.0312(14) 0.0273(14) 0.0334(15) -0.0006(11) -0.0017(11) -0.0095(11)
C17A 0.0304(14) 0.0274(14) 0.0322(15) -0.0007(11) -0.0022(11) -0.0088(11)
C18A 0.0334(15) 0.0291(14) 0.0335(15) -0.0005(11) -0.0016(12) -0.0111(12)
C19A 0.0308(14) 0.0288(14) 0.0349(15) -0.0013(11) -0.0015(11) -0.0101(11)
C20A 0.0343(15) 0.0304(14) 0.0330(15) 0.0004(11) -0.0016(12) -0.0095(12)
C21A 0.0347(15) 0.0328(15) 0.0367(16) -0.0044(12) -0.0004(12) -0.0118(12)
C22A 0.0439(17) 0.0368(16) 0.0360(16) -0.0043(12) 0.0001(13) -0.0132(13)
C23A 0.061(2) 0.058(2) 0.0395(18) -0.0127(15) 0.0095(15) -0.0201(17)
N1C 0.0371(13) 0.0278(12) 0.0342(13) -0.0061(10) 0.0039(10) -0.0135(10)
C1C 0.063(2) 0.0374(16) 0.0313(16) -0.0043(12) -0.0013(14) -0.0203(15)
C2C 0.0346(15) 0.0219(13) 0.0347(15) -0.0048(11) 0.0044(11) -0.0112(11)
N3C 0.0301(12) 0.0209(11) 0.0315(12) -0.0039(9) 0.0015(9) -0.0094(9)
C4C 0.0313(14) 0.0203(13) 0.0454(17) -0.0009(11) 0.0004(12) -0.0104(11)
C5C 0.0349(15) 0.0231(13) 0.0403(16) -0.0065(11) 0.0017(12) -0.0136(11)
C6C 0.0349(15) 0.0241(13) 0.0341(15) -0.0049(11) -0.0031(11) -0.0117(11)
C7C 0.0304(14) 0.0249(13) 0.0365(15) 0.0004(11) -0.0050(11) -0.0105(11)
C8C 0.0325(15) 0.0261(14) 0.0391(16) -0.0016(11) -0.0017(12) -0.0103(11)
C9C 0.0302(14) 0.0272(14) 0.0409(16) -0.0018(11) -0.0037(12) -0.0108(11)
C10C 0.0295(14) 0.0252(14) 0.0402(16) -0.0011(11) -0.0029(12) -0.0094(11)
C11C 0.0316(15) 0.0253(14) 0.0408(16) 0.0009(11) -0.0039(12) -0.0100(11)
C12C 0.0296(14) 0.0269(14) 0.0406(16) -0.0014(11) -0.0021(12) -0.0114(11)
C13C 0.0304(14) 0.0266(14) 0.0407(16) -0.0002(11) -0.0058(12) -0.0098(11)
C14C 0.0296(14) 0.0270(14) 0.0401(16) -0.0009(11) -0.0032(12) -0.0095(11)
C15C 0.0308(15) 0.0267(14) 0.0418(16) -0.0002(12) -0.0051(12) -0.0103(11)
C16C 0.0301(14) 0.0254(14) 0.0429(16) -0.0009(11) -0.0043(12) -0.0086(11)
C17C 0.0317(15) 0.0269(14) 0.0416(16) -0.0014(12) -0.0033(12) -0.0108(12)
C18C 0.0318(15) 0.0286(14) 0.0433(17) -0.0025(12) -0.0033(12) -0.0108(12)
C19C 0.0329(15) 0.0298(14) 0.0437(17) -0.0029(12) -0.0031(12) -0.0118(12)
C20C 0.0325(15) 0.0308(15) 0.0465(17) -0.0036(12) -0.0033(12) -0.0105(12)
C21C 0.0361(16) 0.0361(16) 0.0471(18) -0.0046(13) -0.0052(13) -0.0120(13)
C22C 0.0414(18) 0.0538(19) 0.0502(19) -0.0162(15) -0.0013(14) -0.0128(15)
C23C 0.071(2) 0.087(3) 0.047(2) -0.0194(19) 0.0040(18) -0.024(2)
C6B 0.067(2) 0.063(2) 0.047(2) -0.0178(16) 0.0135(17) -0.0301(18)
C7B 0.0544(19) 0.0485(19) 0.0446(18) -0.0043(14) 0.0122(15) -0.0146(15)
C8B 0.0426(17) 0.0445(17) 0.0425(17) -0.0050(13) 0.0033(13) -0.0171(14)
C9B 0.0407(17) 0.0345(16) 0.0424(17) -0.0009(12) 0.0035(13) -0.0116(13)
C10B 0.0358(16) 0.0365(16) 0.0386(16) -0.0016(12) -0.0016(12) -0.0131(13)
C11B 0.0337(15) 0.0331(15) 0.0378(16) 0.0023(12) -0.0005(12) -0.0112(12)
C12B 0.0323(15) 0.0337(15) 0.0364(16) -0.0005(12) -0.0046(12) -0.0123(12)
C13B 0.0309(14) 0.0275(14) 0.0356(15) 0.0021(11) -0.0027(11) -0.0097(11)
C14B 0.0315(15) 0.0289(14) 0.0362(15) 0.0007(11) -0.0050(12) -0.0095(12)
C15B 0.0309(14) 0.0253(14) 0.0351(15) 0.0014(11) -0.0031(11) -0.0092(11)
C16B 0.0309(14) 0.0279(14) 0.0358(15) 0.0002(11) -0.0063(12) -0.0099(11)
C17B 0.0334(15) 0.0261(14) 0.0353(15) 0.0021(11) -0.0036(12) -0.0098(11)
C18B 0.0331(15) 0.0257(14) 0.0342(15) -0.0003(11) -0.0054(12) -0.0089(11)
C19B 0.0313(14) 0.0254(13) 0.0361(15) 0.0010(11) -0.0029(11) -0.0088(11)
C20B 0.0314(14) 0.0266(14) 0.0361(15) -0.0019(11) -0.0039(11) -0.0090(11)
C21B 0.0361(15) 0.0264(14) 0.0350(15) 0.0006(11) -0.0035(12) -0.0124(12)
C22B 0.0418(16) 0.0330(15) 0.0370(16) -0.0053(12) 0.0006(12) -0.0145(13)
C23B 0.060(2) 0.0494(19) 0.0369(17) -0.0077(14) 0.0029(14) -0.0245(16)
O1W 0.0432(11) 0.0317(10) 0.0399(11) 0.0010(8) 0.0040(9) -0.0044(9)
O2W 0.0650(14) 0.0296(11) 0.0471(12) 0.0018(9) 0.0028(10) -0.0082(10)

loop_
_atom_type_symbol
_atom_type_description
_atom_type_scat_dispersion_real
_atom_type_scat_dispersion_imag
_atom_type_scat_source
C C 0.0033 0.0016 'International Tables Vol C Tables 4.2.6.8 and 6.1.1.4'
H H 0.0000 0.0000 'International Tables Vol C Tables 4.2.6.8 and 6.1.1.4'
N N 0.0061 0.0033 'International Tables Vol C Tables 4.2.6.8 and 6.1.1.4'
O O 0.0106 0.0060 'International Tables Vol C Tables 4.2.6.8 and 6.1.1.4'
Cl Cl 0.1484 0.1585 'International Tables Vol C Tables 4.2.6.8 and 6.1.1.4'

loop_
_geom_angle_atom_site_label_1
_geom_angle_atom_site_label_2
_geom_angle_atom_site_label_3
_geom_angle
C2A N1A C5A 108.3(2)
C2A N1A C1A 125.4(2)
C5A N1A C1A 126.2(2)
N1A C2A N3A 109.0(2)
C2A N3A C4A 108.2(2)
C2A N3A C6A 125.1(2)
C4A N3A C6A 126.7(2)
C5A C4A N3A 107.1(2)
C4A C5A N1A 107.4(2)
N3A C6A C7A 112.3(2)
C8A C7A C6A 113.2(2)
C7A C8A C9A 111.9(2)
C10A C9A C8A 115.1(2)
C9A C10A C11A 113.0(2)
C12A C11A C10A 114.9(2)
C11A C12A C13A 113.6(2)
C14A C13A C12A 114.6(2)
C13A C14A C15A 114.0(2)
C16A C15A C14A 114.0(2)
C15A C16A C17A 114.2(2)
C18A C17A C16A 113.9(2)
C17A C18A C19A 114.1(2)
C20A C19A C18A 114.0(2)
C19A C20A C21A 114.5(2)
C22A C21A C20A 114.2(2)
C21A C22A C23A 113.7(2)
C2C N1C C5C 108.5(2)
C2C N1C C1C 125.3(2)
C5C N1C C1C 126.2(2)
N3C C2C N1C 109.1(2)
C2C N3C C4C 107.8(2)
C2C N3C C6C 124.3(2)
C4C N3C C6C 127.8(2)
C5C C4C N3C 107.4(2)
C4C C5C N1C 107.2(2)
N3C C6C C7C 113.1(2)
C6C C7C C8C 111.0(2)
C9C C8C C7C 114.9(2)
C8C C9C C10C 113.1(2)
C11C C10C C9C 115.0(2)
C10C C11C C12C 113.5(2)
C13C C12C C11C 114.5(2)
C12C C13C C14C 113.9(2)
C15C C14C C13C 113.9(2)
C14C C15C C16C 114.0(2)
C17C C16C C15C 113.9(2)
C16C C17C C18C 114.1(2)
C17C C18C C19C 113.7(2)
C18C C19C C20C 113.9(2)
C21C C20C C19C 113.5(2)
C22C C21C C20C 114.3(2)
C21C C22C C23C 113.0(3)
C2B N1B C1B 129.2(7)
C2B N1B C5B 105.0(5)
C1B N1B C5B 125.7(7)
N3B C2B N1B 109.6(6)
C2B N3B C4B 109.6(6)
C2B N3B C6B 125.9(6)
C4B N3B C6B 124.3(6)
C5B C4B N3B 107.5(7)
C4B C5B N1B 108.2(6)
C2B' N1B' C5B' 112.0(8)
C2B' N1B' C1B' 122.6(11)
C5B' N1B' C1B' 125.3(10)
N3B' C2B' N1B' 103.9(8)
C2B' N3B' C4B' 109.8(7)
C2B' N3B' C6B 123.7(7)
C4B' N3B' C6B 126.4(8)
C5B' C4B' N3B' 109.0(9)
C4B' C5B' N1B' 105.1(8)
N3B C6B N3B' 13.2(4)
N3B C6B C7B 112.1(4)
N3B' C6B C7B 110.9(4)
C6B C7B C8B 113.4(3)
C9B C8B C7B 114.1(3)
C8B C9B C10B 113.0(2)
C9B C10B C11B 114.4(2)
C10B C11B C12B 113.4(2)
C13B C12B C11B 114.1(2)
C12B C13B C14B 114.0(2)
C15B C14B C13B 114.0(2)
C16B C15B C14B 114.1(2)
C15B C16B C17B 114.0(2)
C18B C17B C16B 114.1(2)
C19B C18B C17B 113.8(2)
C18B C19B C20B 114.2(2)
C21B C20B C19B 114.3(2)
C22B C21B C20B 114.4(2)
C23B C22B C21B 113.4(2)

loop_
_geom_bond_atom_site_label_1
_geom_bond_atom_site_label_2
_geom_bond_distance
N1A C2A 1.324(3)
N1A C5A 1.375(3)
N1A C1A 1.462(3)
C2A N3A 1.330(3)
N3A C4A 1.379(3)
N3A C6A 1.467(3)
C4A C5A 1.343(4)
C6A C7A 1.516(3)
C7A C8A 1.514(4)
C8A C9A 1.529(3)
C9A C10A 1.516(3)
C10A C11A 1.529(3)
C11A C12A 1.512(3)
C12A C13A 1.525(3)
C13A C14A 1.516(3)
C14A C15A 1.522(3)
C15A C16A 1.517(4)
C16A C17A 1.529(4)
C17A C18A 1.513(4)
C18A C19A 1.526(4)
C19A C20A 1.517(4)
C20A C21A 1.521(4)
C21A C22A 1.516(4)
C22A C23A 1.528(4)
N1C C2C 1.329(3)
N1C C5C 1.374(3)
N1C C1C 1.466(3)
C2C N3C 1.327(3)
N3C C4C 1.385(3)
N3C C6C 1.469(3)
C4C C5C 1.341(4)
C6C C7C 1.511(4)
C7C C8C 1.520(3)
C8C C9C 1.514(4)
C9C C10C 1.522(4)
C10C C11C 1.514(4)
C11C C12C 1.523(4)
C12C C13C 1.518(4)
C13C C14C 1.521(4)
C14C C15C 1.517(4)
C15C C16C 1.525(4)
C16C C17C 1.512(4)
C17C C18C 1.520(4)
C18C C19C 1.521(4)
C19C C20C 1.524(4)
C20C C21C 1.517(4)
C21C C22C 1.516(4)
C22C C23C 1.518(5)
C1B N1B 1.414(8)
N1B C2B 1.339(8)
N1B C5B 1.416(9)
C2B N3B 1.324(9)
N3B C4B 1.341(9)
N3B C6B 1.442(7)
C4B C5B 1.329(9)
C1B' N1B' 1.458(12)
N1B' C2B' 1.359(10)
N1B' C5B' 1.378(11)
C2B' N3B' 1.314(10)
N3B' C4B' 1.401(10)
N3B' C6B 1.474(7)
C4B' C5B' 1.287(11)
C6B C7B 1.518(5)
C7B C8B 1.524(4)
C8B C9B 1.514(4)
C9B C10B 1.516(4)
C10B C11B 1.518(4)
C11B C12B 1.523(4)
C12B C13B 1.515(4)
C13B C14B 1.522(4)
C14B C15B 1.516(4)
C15B C16B 1.515(4)
C16B C17B 1.520(4)
C17B C18B 1.518(4)
C18B C19B 1.515(4)
C19B C20B 1.521(4)
C20B C21B 1.516(4)
C21B C22B 1.515(4)
C22B C23B 1.514(4)

loop_
_geom_torsion_atom_site_label_1
_geom_torsion_atom_site_label_2
_geom_torsion_atom_site_label_3
_geom_torsion_atom_site_label_4
_geom_torsion
C5A N1A C2A N3A -0.2(3)
C1A N1A C2A N3A -177.3(2)
N1A C2A N3A C4A 0.1(3)
N1A C2A N3A C6A 178.3(2)
C2A N3A C4A C5A 0.0(3)
C6A N3A C4A C5A -178.2(2)
N3A C4A C5A N1A -0.1(3)
C2A N1A C5A C4A 0.2(3)
C1A N1A C5A C4A 177.3(2)
C2A N3A C6A C7A 133.8(2)
C4A N3A C6A C7A -48.3(3)
N3A C6A C7A C8A -179.3(2)
C6A C7A C8A C9A 172.6(2)
C7A C8A C9A C10A -178.1(2)
C8A C9A C10A C11A 174.6(2)
C9A C10A C11A C12A -179.0(2)
C10A C11A C12A C13A 178.6(2)
C11A C12A C13A C14A 179.7(2)
C12A C13A C14A C15A -179.9(2)
C13A C14A C15A C16A 179.7(2)
C14A C15A C16A C17A -179.9(2)
C15A C16A C17A C18A -180.0(2)
C16A C17A C18A C19A 179.8(2)
C17A C18A C19A C20A -179.9(2)
C18A C19A C20A C21A 179.4(2)
C19A C20A C21A C22A -179.6(2)
C20A C21A C22A C23A 179.6(2)
C5C N1C C2C N3C -0.5(3)
C1C N1C C2C N3C -178.3(2)
N1C C2C N3C C4C 0.6(3)
N1C C2C N3C C6C 177.6(2)
C2C N3C C4C C5C -0.5(3)
C6C N3C C4C C5C -177.3(2)
N3C C4C C5C N1C 0.2(3)
C2C N1C C5C C4C 0.2(3)
C1C N1C C5C C4C 178.0(2)
C2C N3C C6C C7C -132.8(2)
C4C N3C C6C C7C 43.6(3)
N3C C6C C7C C8C 169.3(2)
C6C C7C C8C C9C 179.2(2)
C7C C8C C9C C10C 179.0(2)
C8C C9C C10C C11C -179.0(2)
C9C C10C C11C C12C 179.4(2)
C10C C11C C12C C13C -179.6(2)
C11C C12C C13C C14C 179.7(2)
C12C C13C C14C C15C -179.8(2)
C13C C14C C15C C16C -179.9(2)
C14C C15C C16C C17C 179.7(2)
C15C C16C C17C C18C 180.0(2)
C16C C17C C18C C19C -179.9(2)
C17C C18C C19C C20C 180.0(2)
C18C C19C C20C C21C 179.8(2)
C19C C20C C21C C22C 179.0(2)
C20C C21C C22C C23C -179.4(3)
C1B N1B C2B N3B -179(100)
C5B N1B C2B N3B -2.6(7)
N1B C2B N3B C4B 2.3(9)
N1B C2B N3B C6B 178.3(6)
C2B N3B C4B C5B -1.0(9)
C6B N3B C4B C5B -177.0(6)
N3B C4B C5B N1B -0.7(8)
C2B N1B C5B C4B 2.0(7)
C1B N1B C5B C4B 178.6(7)
C5B' N1B' C2B' N3B' 1.3(10)
C1B' N1B' C2B' N3B' 178.4(11)
N1B' C2B' N3B' C4B' -3.0(10)
N1B' C2B' N3B' C6B 174.6(7)
C2B' N3B' C4B' C5B' 3.8(11)
C6B N3B' C4B' C5B' -173.7(8)
N3B' C4B' C5B' N1B' -2.7(10)
C2B' N1B' C5B' C4B' 0.9(11)
C1B' N1B' C5B' C4B' -176.1(11)
C2B N3B C6B N3B' 17(2)
C4B N3B C6B N3B' -168(3)
C2B N3B C6B C7B -70.7(8)
C4B N3B C6B C7B 104.7(7)
C2B' N3B' C6B N3B -173(3)
C4B' N3B' C6B N3B 4(2)
C2B' N3B' C6B C7B -75.5(9)
C4B' N3B' C6B C7B 101.6(8)
N3B C6B C7B C8B -50.9(5)
N3B' C6B C7B C8B -65.0(5)
C6B C7B C8B C9B -176.8(3)
C7B C8B C9B C10B -176.0(2)
C8B C9B C10B C11B 179.5(2)
C9B C10B C11B C12B -178.8(2)
C10B C11B C12B C13B -179.6(2)
C11B C12B C13B C14B -179.3(2)
C12B C13B C14B C15B -179.7(2)
C13B C14B C15B C16B -179.8(2)
C14B C15B C16B C17B 179.8(2)
C15B C16B C17B C18B 180.0(2)
C16B C17B C18B C19B -179.8(2)
C17B C18B C19B C20B -179.5(2)
C18B C19B C20B C21B -179.2(2)
C19B C20B C21B C22B 179.9(2)
C20B C21B C22B C23B -178.9(2)
